data_2233736
loop_
_publ_author_name
'Guti\'errez-Lazcano, Leonardo'
'Ter\'an, Joel L.'
'Ju\'arez, Jorge R.'
'Flores-Alamo, Marcos'
'Mendoza, Angel'

_publ_section_title
;
 (7a<i>S</i>)-(--)-Dimethyl(1-oxido-3-oxo-5,6,7,7a-tetrahydro-3<i>H</i>-pyrrolizin-2-yl)sulfonium
;
_journal_coeditor_code BT5793
_journal_issue 3
_journal_name_full 'Acta Crystallographica Section E'
_journal_page_first o752
_journal_paper_doi 10.1107/S1600536812003601
_journal_volume 68
_journal_year 2012
_chemical_formula_iupac 'C9 H13 N O2 S'
_chemical_formula_moiety 'C9 H13 N O2 S'
_chemical_formula_sum 'C9 H13 N O2 S'
_chemical_formula_weight 199.26
_chemical_name_systematic
;
(7a<i>S</i>)-(--)-Dimethyl(1-oxido-3-oxo-5,6,7,7a-tetrahydro-3<i>H</i>-
pyrrolizin-2-yl)sulfonium
;
_space_group_crystal_system orthorhombic
_space_group_IT_number 19
_space_group_name_Hall 'P 2ac 2ab'
_space_group_name_H-M_alt 'P 21 21 21'
_symmetry_space_group_name_Hall 'P 2ac 2ab'
_symmetry_space_group_name_H-M 'P 21 21 21'
_atom_sites_solution_hydrogens geom
_atom_sites_solution_primary direct
_atom_sites_solution_secondary difmap
_cell_angle_alpha 90
_cell_angle_beta 90
_cell_angle_gamma 90
_cell_formula_units_Z 4
_cell_length_a 5.8761(3)
_cell_length_b 9.0858(5)
_cell_length_c 17.7107(9)
_cell_measurement_reflns_used 4129
_cell_measurement_temperature 130(2)
_cell_measurement_theta_max 25.9943
_cell_measurement_theta_min 3.4619
_cell_volume 945.56(9)
_computing_cell_refinement 'CrysAlis PRO (Oxford Diffraction, 2002)'
_computing_data_collection 'CrysAlis PRO (Oxford Diffraction, 2002)'
_computing_data_reduction 'CrysAlis RED (Oxford Diffraction, 2002)'
_computing_molecular_graphics 'ORTEP-3 for Windows (Farrugia, 1997)'
_computing_publication_material 'WinGX (Farrugia, 1999)'
_computing_structure_refinement 'SHELXL97 (Sheldrick, 2008)'
_computing_structure_solution 'SHELXS97 (Sheldrick, 2008)'
_diffrn_ambient_temperature 130(2)
_diffrn_detector_area_resol_mean 10.4685
_diffrn_measured_fraction_theta_full 0.991
_diffrn_measured_fraction_theta_max 0.991
_diffrn_measurement_device_type 'Oxford Xcalibur Atlas Gemini'
_diffrn_measurement_method \w
_diffrn_radiation_monochromator graphite
_diffrn_radiation_type MoK\a
_diffrn_radiation_wavelength 0.71073
_diffrn_reflns_av_R_equivalents 0.0371
_diffrn_reflns_limit_h_max 7
_diffrn_reflns_limit_h_min -7
_diffrn_reflns_limit_k_max 11
_diffrn_reflns_limit_k_min -10
_diffrn_reflns_limit_l_max 21
_diffrn_reflns_limit_l_min -18
_diffrn_reflns_number 6356
_diffrn_reflns_theta_full 26.09
_diffrn_reflns_theta_max 26.09
_diffrn_reflns_theta_min 3.65
_exptl_absorpt_coefficient_mu 0.308
_exptl_absorpt_correction_T_max 0.976
_exptl_absorpt_correction_T_min 0.895
_exptl_absorpt_correction_type analytical
_exptl_absorpt_process_details '(CrysAlis PRO; Oxford Diffraction, 2002)'
_exptl_crystal_colour colourless
_exptl_crystal_density_diffrn 1.406
_exptl_crystal_density_method 'not measured'
_exptl_crystal_description plate
_exptl_crystal_F_000 424
_exptl_crystal_size_max 0.4601
_exptl_crystal_size_mid 0.3298
_exptl_crystal_size_min 0.0731
_refine_diff_density_max 0.199
_refine_diff_density_min -0.255
_refine_ls_abs_structure_details 'Flack (1983), with 758 Friedel pairs'
_refine_ls_abs_structure_Flack -0.07(7)
_refine_ls_extinction_method none
_refine_ls_goodness_of_fit_ref 1.039
_refine_ls_hydrogen_treatment constr
_refine_ls_matrix_type full
_refine_ls_number_parameters 120
_refine_ls_number_reflns 1873
_refine_ls_number_restraints 0
_refine_ls_restrained_S_all 1.039
_refine_ls_R_factor_all 0.0311
_refine_ls_R_factor_gt 0.0274
_refine_ls_shift/su_max 0
_refine_ls_shift/su_mean 0
_refine_ls_structure_factor_coef Fsqd
_refine_ls_weighting_details 'calc w = 1/[\s^2^(Fo^2^)+(0.0385P)^2^] where P=(Fo^2^+2Fc^2^)/3'
_refine_ls_weighting_scheme calc
_refine_ls_wR_factor_gt 0.0636
_refine_ls_wR_factor_ref 0.0648
_reflns_number_gt 1736
_reflns_number_total 1873
_reflns_threshold_expression I>2\s(I)
_cod_data_source_file bt5793.cif
_cod_data_source_block I
_cod_database_code 2233736
_cod_database_fobs_code 2233736

loop_
_space_group_symop_operation_xyz
'x, y, z'
'-x+1/2, -y, z+1/2'
'x+1/2, -y+1/2, -z'
'-x, y+1/2, -z+1/2'

loop_
_atom_site_type_symbol
_atom_site_label
_atom_site_fract_x
_atom_site_fract_y
_atom_site_fract_z
_atom_site_U_iso_or_equiv
_atom_site_adp_type
_atom_site_calc_flag
_atom_site_refinement_flags
_atom_site_occupancy
_atom_site_symmetry_multiplicity
S S1 0.72287(7) 0.59085(4) 0.01093(2) 0.01852(12) Uani d . 1 1
O O1 0.6977(3) 0.26576(13) 0.09183(7) 0.0293(3) Uani d . 1 1
O O2 0.4048(2) 0.74463(12) 0.13031(6) 0.0229(3) Uani d . 1 1
N N1 0.4198(2) 0.53624(15) 0.20467(8) 0.0172(3) Uani d . 1 1
C C1 0.4721(3) 0.61719(18) 0.14100(9) 0.0172(4) Uani d . 1 1
C C2 0.6056(3) 0.52340(19) 0.09255(9) 0.0188(4) Uani d . 1 1
C C3 0.6092(3) 0.37738(18) 0.11921(10) 0.0193(4) Uani d . 1 1
C C4 0.4806(3) 0.38002(17) 0.19391(9) 0.0173(4) Uani d . 1 1
H H4 0.5823 0.3464 0.2358 0.021 Uiso calc R 1 1
C C5 0.2519(3) 0.30179(17) 0.19885(10) 0.0216(4) Uani d . 1 1
H H5A 0.2702 0.1975 0.2138 0.026 Uiso calc R 1 1
H H5B 0.1682 0.3069 0.1504 0.026 Uiso calc R 1 1
C C6 0.1329(3) 0.3908(2) 0.26032(10) 0.0228(4) Uani d . 1 1
H H6A 0.1871 0.3614 0.3111 0.027 Uiso calc R 1 1
H H6B -0.0341 0.3772 0.2579 0.027 Uiso calc R 1 1
C C7 0.1984(3) 0.55113(19) 0.24287(10) 0.0222(4) Uani d . 1 1
H H7A 0.0847 0.5982 0.2094 0.027 Uiso calc R 1 1
H H7B 0.2125 0.6096 0.2898 0.027 Uiso calc R 1 1
C C8 1.0123(3) 0.5311(2) 0.01195(12) 0.0296(4) Uani d . 1 1
H H8A 1.0832 0.5535 -0.0368 0.044 Uiso calc R 1 1
H H8B 1.0179 0.4248 0.0209 0.044 Uiso calc R 1 1
H H8C 1.0946 0.5823 0.0523 0.044 Uiso calc R 1 1
C C9 0.6187(4) 0.4744(3) -0.06291(11) 0.0370(5) Uani d . 1 1
H H9A 0.6929 0.5007 -0.1106 0.056 Uiso calc R 1 1
H H9B 0.4538 0.4873 -0.0679 0.056 Uiso calc R 1 1
H H9C 0.6523 0.3715 -0.0507 0.056 Uiso calc R 1 1

loop_
_atom_site_aniso_label
_atom_site_aniso_U_11
_atom_site_aniso_U_22
_atom_site_aniso_U_33
_atom_site_aniso_U_12
_atom_site_aniso_U_13
_atom_site_aniso_U_23
S1 0.0209(2) 0.0186(2) 0.0160(2) 0.00209(17) 0.00126(16) 0.00138(16)
O1 0.0388(8) 0.0202(6) 0.0290(7) 0.0101(6) 0.0091(6) 0.0018(5)
O2 0.0311(7) 0.0156(6) 0.0220(6) 0.0036(5) 0.0008(6) -0.0003(5)
N1 0.0200(8) 0.0147(7) 0.0170(7) -0.0002(6) 0.0002(6) -0.0023(6)
C1 0.0173(9) 0.0194(9) 0.0150(8) -0.0035(7) -0.0038(7) -0.0014(7)
C2 0.0205(9) 0.0190(8) 0.0169(9) 0.0022(8) 0.0023(8) 0.0016(7)
C3 0.0178(9) 0.0193(9) 0.0209(9) -0.0004(7) -0.0012(7) 0.0003(7)
C4 0.0176(8) 0.0165(8) 0.0179(9) 0.0031(7) -0.0021(7) 0.0013(7)
C5 0.0213(10) 0.0186(8) 0.0250(9) -0.0018(8) -0.0005(8) -0.0005(7)
C6 0.0166(9) 0.0247(10) 0.0272(9) -0.0060(8) 0.0030(7) -0.0001(8)
C7 0.0236(10) 0.0210(8) 0.0221(9) -0.0006(8) 0.0067(8) -0.0029(7)
C8 0.0191(9) 0.0384(10) 0.0314(10) 0.0013(8) 0.0018(8) 0.0086(9)
C9 0.0366(13) 0.0563(13) 0.0181(10) -0.0149(11) -0.0006(9) -0.0074(10)

loop_
_atom_type_symbol
_atom_type_description
_atom_type_scat_dispersion_real
_atom_type_scat_dispersion_imag
_atom_type_scat_source
C C 0.0033 0.0016 'International Tables Vol C Tables 4.2.6.8 and 6.1.1.4'
H H 0 0 'International Tables Vol C Tables 4.2.6.8 and 6.1.1.4'
N N 0.0061 0.0033 'International Tables Vol C Tables 4.2.6.8 and 6.1.1.4'
O O 0.0106 0.006 'International Tables Vol C Tables 4.2.6.8 and 6.1.1.4'
S S 0.1246 0.1234 'International Tables Vol C Tables 4.2.6.8 and 6.1.1.4'

loop_
_exptl_crystal_face_index_h
_exptl_crystal_face_index_k
_exptl_crystal_face_index_l
_exptl_crystal_face_perp_dist
1 -2 -25 0.0366
-1 2 25 0.0366
8 -2 2 0.172
-8 2 -2 0.172
1 -13 3 0.1649
-1 13 -3 0.1649

loop_
_geom_angle_atom_site_label_1
_geom_angle_atom_site_label_2
_geom_angle_atom_site_label_3
_geom_angle
C2 S1 C8 105.40(9)
C2 S1 C9 105.50(9)
C8 S1 C9 98.84(11)
C1 N1 C7 121.50(14)
C1 N1 C4 110.68(13)
C7 N1 C4 111.17(13)
O2 C1 N1 123.51(15)
O2 C1 C2 129.47(15)
N1 C1 C2 106.99(14)
C3 C2 C1 111.43(15)
C3 C2 S1 127.84(13)
C1 C2 S1 120.61(13)
O1 C3 C2 130.27(16)
O1 C3 C4 124.12(15)
C2 C3 C4 105.60(14)
N1 C4 C5 103.19(13)
N1 C4 C3 104.31(13)
C5 C4 C3 118.71(14)
N1 C4 H4 110
C5 C4 H4 110
C3 C4 H4 110
C4 C5 C6 101.43(13)
C4 C5 H5A 111.5
C6 C5 H5A 111.5
C4 C5 H5B 111.5
C6 C5 H5B 111.5
H5A C5 H5B 109.3
C5 C6 C7 104.11(14)
C5 C6 H6A 110.9
C7 C6 H6A 110.9
C5 C6 H6B 110.9
C7 C6 H6B 110.9
H6A C6 H6B 109
N1 C7 C6 103.08(13)
N1 C7 H7A 111.1
C6 C7 H7A 111.1
N1 C7 H7B 111.1
C6 C7 H7B 111.1
H7A C7 H7B 109.1
S1 C8 H8A 109.5
S1 C8 H8B 109.5
H8A C8 H8B 109.5
S1 C8 H8C 109.5
H8A C8 H8C 109.5
H8B C8 H8C 109.5
S1 C9 H9A 109.5
S1 C9 H9B 109.5
H9A C9 H9B 109.5
S1 C9 H9C 109.5
H9A C9 H9C 109.5
H9B C9 H9C 109.5

loop_
_geom_bond_atom_site_label_1
_geom_bond_atom_site_label_2
_geom_bond_distance
S1 C2 1.7146(17)
S1 C8 1.7851(18)
S1 C9 1.7900(19)
O1 C3 1.238(2)
O2 C1 1.238(2)
N1 C1 1.381(2)
N1 C7 1.473(2)
N1 C4 1.476(2)
C1 C2 1.442(2)
C2 C3 1.408(2)
C3 C4 1.524(2)
C4 C5 1.523(2)
C4 H4 1
C5 C6 1.526(2)
C5 H5A 0.99
C5 H5B 0.99
C6 C7 1.538(3)
C6 H6A 0.99
C6 H6B 0.99
C7 H7A 0.99
C7 H7B 0.99
C8 H8A 0.98
C8 H8B 0.98
C8 H8C 0.98
C9 H9A 0.98
C9 H9B 0.98
C9 H9C 0.98

loop_
_geom_hbond_atom_site_label_D
_geom_hbond_atom_site_label_H
_geom_hbond_atom_site_label_A
_geom_hbond_site_symmetry_A
_geom_hbond_distance_DH
_geom_hbond_distance_HA
_geom_hbond_distance_DA
_geom_hbond_angle_DHA
_geom_hbond_publ_flag
C4 H4 O2 4_645 1.00 2.55 3.4145(19) 145 yes
C7 H7B O1 4_655 0.99 2.59 3.570(2) 173 yes

loop_
_geom_torsion_atom_site_label_1
_geom_torsion_atom_site_label_2
_geom_torsion_atom_site_label_3
_geom_torsion_atom_site_label_4
_geom_torsion
C7 N1 C1 O2 34.5(2)
C4 N1 C1 O2 167.62(15)
C7 N1 C1 C2 -143.55(15)
C4 N1 C1 C2 -10.39(18)
O2 C1 C2 C3 -168.74(17)
N1 C1 C2 C3 9.1(2)
O2 C1 C2 S1 7.6(3)
N1 C1 C2 S1 -174.58(12)
C8 S1 C2 C3 -52.18(19)
C9 S1 C2 C3 51.81(19)
C8 S1 C2 C1 132.16(15)
C9 S1 C2 C1 -123.85(16)
C1 C2 C3 O1 177.13(18)
S1 C2 C3 O1 1.1(3)
C1 C2 C3 C4 -4.1(2)
S1 C2 C3 C4 179.92(13)
C1 N1 C4 C5 -116.83(15)
C7 N1 C4 C5 21.34(17)
C1 N1 C4 C3 7.84(18)
C7 N1 C4 C3 146.01(13)
O1 C3 C4 N1 176.79(16)
C2 C3 C4 N1 -2.07(18)
O1 C3 C4 C5 -69.1(2)
C2 C3 C4 C5 112.01(16)
N1 C4 C5 C6 -37.44(16)
C3 C4 C5 C6 -152.13(15)
C4 C5 C6 C7 40.51(17)
C1 N1 C7 C6 136.85(15)
C4 N1 C7 C6 3.89(18)
C5 C6 C7 N1 -27.69(17)
